data_1576430
loop_
_publ_author_name
'Swain, Amlan'
'Behera, Bedabyas'
'Samal, Saroj Lochan'
'Rout, Laxmidhar'
'Mohapatra, Debendra K.'

_publ_section_title
;
 CuNiO2 nano catalyst for efficient Csp2--S bond formation in water:
 toward green synthesis of bioactive molecules
;
_journal_issue 3
_journal_name_full 'Catalysis Science &amp; Technology'
_journal_page_first 830
_journal_page_last 839
_journal_paper_doi 10.1039/D5CY01377A
_journal_volume 16
_journal_year 2026
_chemical_formula_moiety 'C16 H19 N O2 S'
_chemical_formula_sum 'C16 H19 N O2 S'
_chemical_formula_weight 289.38
_space_group_crystal_system monoclinic
_space_group_IT_number 14
_space_group_name_Hall '-P 2yn'
_space_group_name_H-M_alt 'P 1 21/n 1'
_atom_sites_solution_hydrogens geom
_atom_sites_solution_primary dual
_audit_creation_date 2024-09-12
_audit_creation_method
;
Olex2 1.5
(compiled 2024.02.16 svn.r378c4104 for OlexSys, GUI svn.r6928)
;
_audit_update_record
;
2024-10-02 deposited with the CCDC.	2025-12-24 downloaded from the CCDC.
;
_cell_angle_alpha 90
_cell_angle_beta 91.252(4)
_cell_angle_gamma 90
_cell_formula_units_Z 4
_cell_length_a 6.6830(3)
_cell_length_b 20.6941(10)
_cell_length_c 10.3255(4)
_cell_measurement_reflns_used 3629
_cell_measurement_temperature 293(2)
_cell_measurement_theta_max 25.7230
_cell_measurement_theta_min 3.1890
_cell_volume 1427.66(11)
_computing_cell_refinement 'CrysAlisPro 1.171.41.93a (Rigaku OD, 2020)'
_computing_data_collection 'CrysAlisPro 1.171.41.93a (Rigaku OD, 2020)'
_computing_data_reduction 'CrysAlisPro 1.171.41.93a (Rigaku OD, 2020)'
_computing_molecular_graphics 'Olex2 1.5 (Dolomanov et al., 2009)'
_computing_publication_material 'Olex2 1.5 (Dolomanov et al., 2009)'
_computing_structure_refinement 'SHELXL 2018/3 (Sheldrick, 2015)'
_computing_structure_solution 'SHELXT 2018/2 (Sheldrick, 2018)'
_diffrn_ambient_temperature 293(2)
_diffrn_detector 'Hybrid Pixel Array Detector'
_diffrn_detector_area_resol_mean 10.0000
_diffrn_measured_fraction_theta_full 0.999
_diffrn_measured_fraction_theta_max 0.955
_diffrn_measurement_details
;
List of Runs (angles in degrees, time in seconds):

  # Type    Start    End  Width  t~exp~   \w     \q     \k     \f   Frames
#--------------------------------------------------------------------------
  1  \w    -78.00  -5.00   0.50   95.43    --   10.00 -82.00 150.00  146
  2  \w      2.00  35.00   0.50   95.43    --   10.00 -77.00  90.00   66
  3  \w     12.00  37.00   0.50   95.43    --   10.00 -82.00 150.00   50
  4  \w    -14.00  32.00   0.50   95.43    --   10.00  77.00  60.00   92
  5  \w     65.00  99.00   0.50   95.43    --   10.00  77.00  60.00   68
  6  \w    -74.00 -48.00   0.50   95.43    --   10.00 -38.00   0.00   52
  7  \w    -33.00  46.00   0.50   95.43    --   10.00 -38.00   0.00  158
  8  \w    -79.00 -42.00   0.50   95.43    --   10.00 -77.00  90.00   74
  9  \w    -94.00 -55.00   0.50   95.43    --  -10.20 -57.00   0.00   78
 10  \w     -7.00  18.00   0.50   95.43    --  -10.20 -57.00   0.00   50
;
_diffrn_measurement_device 'four-circle diffractometer'
_diffrn_measurement_device_type 'XtaLAB Pro II AFC12 (RINC): Kappa single'
_diffrn_measurement_method '\w scans'
_diffrn_orient_matrix_type 'CrysAlisPro convention (1999,Acta A55,543-557)'
_diffrn_orient_matrix_UB_11 -0.0604658000
_diffrn_orient_matrix_UB_12 0.0175437000
_diffrn_orient_matrix_UB_13 0.0432473000
_diffrn_orient_matrix_UB_21 0.0002876000
_diffrn_orient_matrix_UB_22 0.0268613000
_diffrn_orient_matrix_UB_23 -0.0427028000
_diffrn_orient_matrix_UB_31 -0.0872831000
_diffrn_orient_matrix_UB_32 -0.0120882000
_diffrn_orient_matrix_UB_33 -0.0319837000
_diffrn_radiation_monochromator mirror
_diffrn_radiation_probe x-ray
_diffrn_radiation_type 'Mo K\a'
_diffrn_radiation_wavelength 0.71073
_diffrn_reflns_av_R_equivalents 0.0283
_diffrn_reflns_av_unetI/netI 0.0441
_diffrn_reflns_Laue_measured_fraction_full 0.999
_diffrn_reflns_Laue_measured_fraction_max 0.955
_diffrn_reflns_limit_h_max 8
_diffrn_reflns_limit_h_min -7
_diffrn_reflns_limit_k_max 25
_diffrn_reflns_limit_k_min -25
_diffrn_reflns_limit_l_max 12
_diffrn_reflns_limit_l_min -12
_diffrn_reflns_number 10529
_diffrn_reflns_point_group_measured_fraction_full 0.999
_diffrn_reflns_point_group_measured_fraction_max 0.955
_diffrn_reflns_theta_full 25.242
_diffrn_reflns_theta_max 26.950
_diffrn_reflns_theta_min 1.968
_diffrn_source 'micro-focus sealed X-ray tube'
_diffrn_source_type 'Rigaku (Mo) X-ray Source'
_exptl_absorpt_coefficient_mu 0.228
_exptl_absorpt_correction_T_max 1.00000
_exptl_absorpt_correction_T_min 0.54279
_exptl_absorpt_correction_type multi-scan
_exptl_absorpt_process_details
;
CrysAlisPro 1.171.41.93a (Rigaku Oxford Diffraction, 2020)
Empirical absorption correction using spherical harmonics,
implemented in SCALE3 ABSPACK scaling algorithm.
;
_exptl_crystal_density_diffrn 1.346
_exptl_crystal_description crystalline
_exptl_crystal_F_000 616
_exptl_crystal_size_max 0.15
_exptl_crystal_size_mid 0.12
_exptl_crystal_size_min 0.10
_refine_diff_density_max 0.145
_refine_diff_density_min -0.172
_refine_diff_density_rms 0.036
_refine_ls_extinction_method none
_refine_ls_goodness_of_fit_ref 1.045
_refine_ls_hydrogen_treatment constr
_refine_ls_matrix_type full
_refine_ls_number_parameters 181
_refine_ls_number_reflns 2969
_refine_ls_number_restraints 0
_refine_ls_restrained_S_all 1.045
_refine_ls_R_factor_all 0.0771
_refine_ls_R_factor_gt 0.0412
_refine_ls_shift/su_max 0.001
_refine_ls_shift/su_mean 0.000
_refine_ls_structure_factor_coef Fsqd
_refine_ls_weighting_details 'w=1/[\s^2^(Fo^2^)+(0.0440P)^2^] where P=(Fo^2^+2Fc^2^)/3'
_refine_ls_weighting_scheme calc
_refine_ls_wR_factor_gt 0.0870
_refine_ls_wR_factor_ref 0.0955
_reflns_Friedel_coverage 0.000
_reflns_number_gt 1950
_reflns_number_total 2969
_reflns_threshold_expression 'I > 2\s(I)'
_cod_data_source_file d5cy01377a2.cif
_cod_data_source_block as-191_10092024
_cod_database_code 1576430
_shelx_shelxl_version_number 2018/3
_chemical_oxdiff_formula 'C H N O S'
_shelx_space_group_comment
;
The symmetry employed for this shelxl refinement is uniquely defined
by the following loop, which should always be used as a source of
symmetry information in preference to the above space-group names.
They are only intended as comments.
;
_olex2_refinement_description
;
1. Fixed Uiso
 At 1.2 times of:
  All C(H) groups, All C(H,H) groups
2.a Ternary CH refined with riding coordinates:
 C00E(H00H), C00G(H00K), C00H(H00L)
2.b Secondary CH2 refined with riding coordinates:
 C009(H00A,H00B), C00C(H00E,H00F), C00F(H00I,H00J), C00I(H00M,H00N), C00J(H00O,
 H00P), C00K(H00Q,H00R)
2.c Aromatic/amide H refined with riding coordinates:
 C008(H008), C00A(H00C), C00B(H00D), C00D(H00G)
;
_olex2_submission_special_instructions 'No special instructions were received'
_oxdiff_exptl_absorpt_empirical_details
;
Empirical correction (ABSPACK) includes:
- Absorption correction using spherical harmonics
- Frame scaling
;
_oxdiff_exptl_absorpt_empirical_full_max 2.742
_oxdiff_exptl_absorpt_empirical_full_min 0.614

loop_
_space_group_symop_operation_xyz
'x, y, z'
'-x+1/2, y+1/2, -z+1/2'
'-x, -y, -z'
'x-1/2, -y-1/2, z-1/2'

loop_
_atom_site_label
_atom_site_type_symbol
_atom_site_fract_x
_atom_site_fract_y
_atom_site_fract_z
_atom_site_U_iso_or_equiv
_atom_site_adp_type
_atom_site_occupancy
_atom_site_site_symmetry_order
_atom_site_calc_flag
_atom_site_refinement_flags_posn
_atom_site_refinement_flags_adp
_atom_site_refinement_flags_occupancy
_atom_site_disorder_assembly
_atom_site_disorder_group
S001 S 0.22547(6) 0.54962(2) 0.59795(4) 0.05397(18) Uani 1 1 d . . . . .
O002 O 0.70297(19) 0.58593(6) 1.16376(12) 0.0737(4) Uani 1 1 d . . . . .
N003 N 0.7794(3) 0.57579(6) 1.05944(14) 0.0538(4) Uani 1 1 d . . . . .
O004 O 0.9586(2) 0.57021(7) 1.04646(12) 0.0833(4) Uani 1 1 d . . . . .
C005 C 0.2333(2) 0.62745(7) 0.51134(13) 0.0392(4) Uani 1 1 d . . . . .
C006 C 0.6477(3) 0.57066(7) 0.94407(14) 0.0426(4) Uani 1 1 d . . . . .
C007 C 0.3962(2) 0.56098(7) 0.73049(14) 0.0424(4) Uani 1 1 d . . . . .
C008 C 0.3238(2) 0.58105(7) 0.84871(15) 0.0491(4) Uani 1 1 d . . . . .
H008 H 0.189189 0.591562 0.855588 0.059 Uiso 1 1 calc R U . . .
C009 C 0.4338(2) 0.63841(8) 0.44812(14) 0.0494(4) Uani 1 1 d . . . . .
H00A H 0.464259 0.602185 0.392306 0.059 Uiso 1 1 calc R U . . .
H00B H 0.538686 0.641623 0.514216 0.059 Uiso 1 1 calc R U . . .
C00A C 0.5965(3) 0.54590(7) 0.72201(14) 0.0497(4) Uani 1 1 d . . . . .
H00C H 0.646292 0.532074 0.643307 0.060 Uiso 1 1 calc R U . . .
C00B C 0.4487(3) 0.58560(7) 0.95595(14) 0.0494(4) Uani 1 1 d . . . . .
H00D H 0.399225 0.598600 1.035290 0.059 Uiso 1 1 calc R U . . .
C00C C 0.1873(2) 0.68442(7) 0.59919(13) 0.0488(4) Uani 1 1 d . . . . .
H00E H 0.290305 0.688091 0.666469 0.059 Uiso 1 1 calc R U . . .
H00F H 0.060034 0.677544 0.640391 0.059 Uiso 1 1 calc R U . . .
C00D C 0.7244(2) 0.55097(7) 0.82839(15) 0.0496(4) Uani 1 1 d . . . . .
H00G H 0.859603 0.541248 0.821751 0.060 Uiso 1 1 calc R U . . .
C00E C 0.1789(3) 0.74657(8) 0.51922(15) 0.0521(5) Uani 1 1 d . . . . .
H00H H 0.149720 0.783127 0.576103 0.063 Uiso 1 1 calc R U . . .
C00F C 0.0694(2) 0.62188(8) 0.40582(15) 0.0512(4) Uani 1 1 d . . . . .
H00I H 0.097870 0.585707 0.349398 0.061 Uiso 1 1 calc R U . . .
H00J H -0.058878 0.614247 0.445241 0.061 Uiso 1 1 calc R U . . .
C00G C 0.0609(2) 0.68441(8) 0.32693(14) 0.0549(5) Uani 1 1 d . . . . .
H00K H -0.044091 0.680811 0.259587 0.066 Uiso 1 1 calc R U . . .
C00H C 0.4251(2) 0.70092(8) 0.36830(15) 0.0536(5) Uani 1 1 d . . . . .
H00L H 0.554291 0.707987 0.327449 0.064 Uiso 1 1 calc R U . . .
C00I C 0.3791(3) 0.75754(8) 0.45602(16) 0.0589(5) Uani 1 1 d . . . . .
H00M H 0.374615 0.797159 0.405853 0.071 Uiso 1 1 calc R U . . .
H00N H 0.483614 0.761783 0.522166 0.071 Uiso 1 1 calc R U . . .
C00J C 0.0149(2) 0.74111(8) 0.41484(16) 0.0601(5) Uani 1 1 d . . . . .
H00O H -0.113650 0.734615 0.454748 0.072 Uiso 1 1 calc R U . . .
H00P H 0.008200 0.780675 0.364554 0.072 Uiso 1 1 calc R U . . .
C00K C 0.2611(3) 0.69511(8) 0.26389(15) 0.0602(5) Uani 1 1 d . . . . .
H00Q H 0.256146 0.734263 0.212260 0.072 Uiso 1 1 calc R U . . .
H00R H 0.290173 0.659167 0.207018 0.072 Uiso 1 1 calc R U . . .

loop_
_atom_site_aniso_label
_atom_site_aniso_U_11
_atom_site_aniso_U_22
_atom_site_aniso_U_33
_atom_site_aniso_U_23
_atom_site_aniso_U_13
_atom_site_aniso_U_12
S001 0.0614(3) 0.0459(3) 0.0541(3) -0.0027(2) -0.0109(2) -0.0084(2)
O002 0.0899(10) 0.0891(10) 0.0418(7) -0.0042(7) -0.0022(6) -0.0097(7)
N003 0.0664(11) 0.0447(9) 0.0501(10) 0.0013(7) -0.0064(8) -0.0046(8)
O004 0.0596(10) 0.1195(12) 0.0700(9) -0.0104(8) -0.0150(7) 0.0096(9)
C005 0.0378(10) 0.0416(9) 0.0379(9) -0.0071(7) -0.0035(7) 0.0017(7)
C006 0.0530(12) 0.0347(9) 0.0399(9) 0.0016(7) -0.0044(7) -0.0031(8)
C007 0.0505(11) 0.0350(9) 0.0415(9) 0.0011(7) -0.0017(7) -0.0030(8)
C008 0.0456(11) 0.0519(11) 0.0499(10) -0.0009(8) 0.0042(8) -0.0007(8)
C009 0.0412(10) 0.0563(11) 0.0507(10) -0.0041(8) 0.0003(7) 0.0047(8)
C00A 0.0573(12) 0.0516(11) 0.0405(10) -0.0045(8) 0.0052(8) 0.0053(9)
C00B 0.0599(13) 0.0497(11) 0.0389(9) -0.0041(8) 0.0082(8) -0.0023(9)
C00C 0.0543(11) 0.0516(10) 0.0403(9) -0.0099(8) -0.0035(7) 0.0044(9)
C00D 0.0477(11) 0.0522(11) 0.0489(10) -0.0013(8) 0.0015(8) 0.0068(8)
C00E 0.0683(13) 0.0436(10) 0.0440(10) -0.0128(8) -0.0074(8) 0.0109(9)
C00F 0.0476(10) 0.0577(11) 0.0480(10) -0.0102(8) -0.0099(7) -0.0033(9)
C00G 0.0560(12) 0.0614(11) 0.0464(10) -0.0044(9) -0.0225(8) -0.0006(9)
C00H 0.0444(11) 0.0662(12) 0.0503(10) 0.0056(9) 0.0055(8) -0.0031(9)
C00I 0.0699(13) 0.0513(11) 0.0545(11) 0.0032(9) -0.0186(9) -0.0117(10)
C00J 0.0582(12) 0.0607(12) 0.0609(11) -0.0018(9) -0.0102(9) 0.0140(9)
C00K 0.0751(14) 0.0651(12) 0.0404(10) -0.0025(8) 0.0002(9) 0.0025(10)

loop_
_atom_type_symbol
_atom_type_description
_atom_type_scat_dispersion_real
_atom_type_scat_dispersion_imag
_atom_type_scat_source
C C 0.0033 0.0016 'International Tables Vol C Tables 4.2.6.8 and 6.1.1.4'
H H 0.0000 0.0000 'International Tables Vol C Tables 4.2.6.8 and 6.1.1.4'
N N 0.0061 0.0033 'International Tables Vol C Tables 4.2.6.8 and 6.1.1.4'
O O 0.0106 0.0060 'International Tables Vol C Tables 4.2.6.8 and 6.1.1.4'
S S 0.1246 0.1234 'International Tables Vol C Tables 4.2.6.8 and 6.1.1.4'

loop_
_geom_angle_atom_site_label_1
_geom_angle_atom_site_label_2
_geom_angle_atom_site_label_3
_geom_angle
_geom_angle_site_symmetry_1
_geom_angle_site_symmetry_3
_geom_angle_publ_flag
C007 S001 C005 103.49(6) . . ?
O002 N003 C006 118.24(16) . . ?
O004 N003 O002 123.16(15) . . ?
O004 N003 C006 118.59(15) . . ?
C009 C005 S001 111.93(10) . . ?
C009 C005 C00C 109.36(12) . . ?
C009 C005 C00F 109.20(12) . . ?
C00C C005 S001 112.28(10) . . ?
C00C C005 C00F 109.35(12) . . ?
C00F C005 S001 104.58(10) . . ?
C00B C006 N003 118.38(15) . . ?
C00D C006 N003 119.94(16) . . ?
C00D C006 C00B 121.69(14) . . ?
C008 C007 S001 119.16(13) . . ?
C00A C007 S001 121.90(12) . . ?
C00A C007 C008 118.77(14) . . ?
C007 C008 H008 119.6 . . ?
C00B C008 C007 120.82(15) . . ?
C00B C008 H008 119.6 . . ?
C005 C009 H00A 109.8 . . ?
C005 C009 H00B 109.8 . . ?
C005 C009 C00H 109.47(12) . . ?
H00A C009 H00B 108.2 . . ?
C00H C009 H00A 109.8 . . ?
C00H C009 H00B 109.8 . . ?
C007 C00A H00C 119.4 . . ?
C007 C00A C00D 121.13(14) . . ?
C00D C00A H00C 119.4 . . ?
C006 C00B C008 118.98(14) . . ?
C006 C00B H00D 120.5 . . ?
C008 C00B H00D 120.5 . . ?
C005 C00C H00E 109.8 . . ?
C005 C00C H00F 109.8 . . ?
C005 C00C C00E 109.57(12) . . ?
H00E C00C H00F 108.2 . . ?
C00E C00C H00E 109.8 . . ?
C00E C00C H00F 109.8 . . ?
C006 C00D C00A 118.61(15) . . ?
C006 C00D H00G 120.7 . . ?
C00A C00D H00G 120.7 . . ?
C00C C00E H00H 109.3 . . ?
C00I C00E C00C 109.61(13) . . ?
C00I C00E H00H 109.3 . . ?
C00I C00E C00J 109.52(13) . . ?
C00J C00E C00C 109.68(13) . . ?
C00J C00E H00H 109.3 . . ?
C005 C00F H00I 109.8 . . ?
C005 C00F H00J 109.8 . . ?
H00I C00F H00J 108.2 . . ?
C00G C00F C005 109.43(12) . . ?
C00G C00F H00I 109.8 . . ?
C00G C00F H00J 109.8 . . ?
C00F C00G H00K 109.3 . . ?
C00J C00G C00F 109.93(13) . . ?
C00J C00G H00K 109.3 . . ?
C00K C00G C00F 109.23(13) . . ?
C00K C00G H00K 109.3 . . ?
C00K C00G C00J 109.62(14) . . ?
C009 C00H H00L 109.5 . . ?
C00I C00H C009 109.65(13) . . ?
C00I C00H H00L 109.5 . . ?
C00I C00H C00K 109.34(14) . . ?
C00K C00H C009 109.35(13) . . ?
C00K C00H H00L 109.5 . . ?
C00E C00I H00M 109.8 . . ?
C00E C00I H00N 109.8 . . ?
C00H C00I C00E 109.47(13) . . ?
C00H C00I H00M 109.8 . . ?
C00H C00I H00N 109.8 . . ?
H00M C00I H00N 108.2 . . ?
C00E C00J H00O 109.9 . . ?
C00E C00J H00P 109.9 . . ?
C00G C00J C00E 109.12(12) . . ?
C00G C00J H00O 109.9 . . ?
C00G C00J H00P 109.9 . . ?
H00O C00J H00P 108.3 . . ?
C00G C00K C00H 109.58(12) . . ?
C00G C00K H00Q 109.8 . . ?
C00G C00K H00R 109.8 . . ?
C00H C00K H00Q 109.8 . . ?
C00H C00K H00R 109.8 . . ?
H00Q C00K H00R 108.2 . . ?

loop_
_geom_bond_atom_site_label_1
_geom_bond_atom_site_label_2
_geom_bond_distance
_geom_bond_site_symmetry_2
_geom_bond_publ_flag
S001 C005 1.8436(15) . ?
S001 C007 1.7780(15) . ?
O002 N003 1.2203(17) . ?
N003 O004 1.2136(17) . ?
N003 C006 1.4694(19) . ?
C005 C009 1.520(2) . ?
C005 C00C 1.5229(19) . ?
C005 C00F 1.5324(18) . ?
C006 C00B 1.373(2) . ?
C006 C00D 1.372(2) . ?
C007 C008 1.386(2) . ?
C007 C00A 1.379(2) . ?
C008 H008 0.9300 . ?
C008 C00B 1.375(2) . ?
C009 H00A 0.9700 . ?
C009 H00B 0.9700 . ?
C009 C00H 1.534(2) . ?
C00A H00C 0.9300 . ?
C00A C00D 1.381(2) . ?
C00B H00D 0.9300 . ?
C00C H00E 0.9700 . ?
C00C H00F 0.9700 . ?
C00C C00E 1.529(2) . ?
C00D H00G 0.9300 . ?
C00E H00H 0.9800 . ?
C00E C00I 1.518(2) . ?
C00E C00J 1.525(2) . ?
C00F H00I 0.9700 . ?
C00F H00J 0.9700 . ?
C00F C00G 1.529(2) . ?
C00G H00K 0.9800 . ?
C00G C00J 1.519(2) . ?
C00G C00K 1.517(2) . ?
C00H H00L 0.9800 . ?
C00H C00I 1.516(2) . ?
C00H C00K 1.525(2) . ?
C00I H00M 0.9700 . ?
C00I H00N 0.9700 . ?
C00J H00O 0.9700 . ?
C00J H00P 0.9700 . ?
C00K H00Q 0.9700 . ?
C00K H00R 0.9700 . ?

loop_
_geom_torsion_atom_site_label_1
_geom_torsion_atom_site_label_2
_geom_torsion_atom_site_label_3
_geom_torsion_atom_site_label_4
_geom_torsion
_geom_torsion_site_symmetry_1
_geom_torsion_site_symmetry_2
_geom_torsion_site_symmetry_3
_geom_torsion_site_symmetry_4
_geom_torsion_publ_flag
S001 C005 C009 C00H 175.24(10) . . . . ?
S001 C005 C00C C00E -175.27(10) . . . . ?
S001 C005 C00F C00G 179.79(11) . . . . ?
S001 C007 C008 C00B 174.99(11) . . . . ?
S001 C007 C00A C00D -175.65(12) . . . . ?
O002 N003 C006 C00B 8.2(2) . . . . ?
O002 N003 C006 C00D -171.45(15) . . . . ?
N003 C006 C00B C008 179.95(13) . . . . ?
N003 C006 C00D C00A 179.27(13) . . . . ?
O004 N003 C006 C00B -171.31(15) . . . . ?
O004 N003 C006 C00D 9.0(2) . . . . ?
C005 S001 C007 C008 94.46(13) . . . . ?
C005 S001 C007 C00A -90.40(13) . . . . ?
C005 C009 C00H C00I 59.90(16) . . . . ?
C005 C009 C00H C00K -59.97(16) . . . . ?
C005 C00C C00E C00I -59.99(15) . . . . ?
C005 C00C C00E C00J 60.27(17) . . . . ?
C005 C00F C00G C00J -59.86(17) . . . . ?
C005 C00F C00G C00K 60.47(16) . . . . ?
C007 S001 C005 C009 68.34(11) . . . . ?
C007 S001 C005 C00C -55.09(12) . . . . ?
C007 S001 C005 C00F -173.55(10) . . . . ?
C007 C008 C00B C006 0.8(2) . . . . ?
C007 C00A C00D C006 0.8(2) . . . . ?
C008 C007 C00A C00D -0.5(2) . . . . ?
C009 C005 C00C C00E 59.87(15) . . . . ?
C009 C005 C00F C00G -60.27(16) . . . . ?
C009 C00H C00I C00E -59.87(17) . . . . ?
C009 C00H C00K C00G 60.22(18) . . . . ?
C00A C007 C008 C00B -0.3(2) . . . . ?
C00B C006 C00D C00A -0.4(2) . . . . ?
C00C C005 C009 C00H -59.69(15) . . . . ?
C00C C005 C00F C00G 59.36(17) . . . . ?
C00C C00E C00I C00H 59.96(15) . . . . ?
C00C C00E C00J C00G -60.14(18) . . . . ?
C00D C006 C00B C008 -0.4(2) . . . . ?
C00F C005 C009 C00H 59.93(15) . . . . ?
C00F C005 C00C C00E -59.66(16) . . . . ?
C00F C00G C00J C00E 60.07(17) . . . . ?
C00F C00G C00K C00H -60.52(16) . . . . ?
C00I C00E C00J C00G 60.19(17) . . . . ?
C00I C00H C00K C00G -59.84(17) . . . . ?
C00J C00E C00I C00H -60.41(16) . . . . ?
C00J C00G C00K C00H 59.99(17) . . . . ?
C00K C00G C00J C00E -60.01(17) . . . . ?
C00K C00H C00I C00E 60.01(16) . . . . ?
